data_2222847
loop_
_publ_author_name
'Quail, J. Wilson'
'Shen, J.'
'Reaney, M. J. T.'
'Sammynaiken, R.'

_publ_section_title
;
 Cyclolinopeptide A methanol solvate
;
_journal_coeditor_code PV2179
_journal_issue 8
_journal_name_full 'Acta Crystallographica Section E'
_journal_page_first o1913
_journal_page_last o1914
_journal_paper_doi 10.1107/S1600536809026841
_journal_volume 65
_journal_year 2009
_chemical_formula_iupac 'C57 H85 N9 O9, C H4 O'
_chemical_formula_moiety 'C57 H85 N9 O9, C H4 O'
_chemical_formula_sum 'C58 H89 N9 O10'
_chemical_formula_weight 1072.38
_chemical_name_common
;
<i>cyclo</i>-(Pro-Pro-Phe-Phe-Leu-Ile-Ile-Leu-Val)
;
_chemical_name_systematic
;
Cyclolinopeptide A methanol solvate
;
_space_group_IT_number 19
_symmetry_cell_setting orthorhombic
_symmetry_space_group_name_Hall 'P 2ac 2ab'
_symmetry_space_group_name_H-M 'P 21 21 21'
_atom_sites_solution_hydrogens geom
_atom_sites_solution_primary direct
_atom_sites_solution_secondary difmap
_audit_creation_method SHELXL-97
_cell_angle_alpha 90.00
_cell_angle_beta 90.00
_cell_angle_gamma 90.00
_cell_formula_units_Z 4
_cell_length_a 9.8650(4)
_cell_length_b 22.6135(5)
_cell_length_c 26.5723(10)
_cell_measurement_reflns_used 5719
_cell_measurement_temperature 173(2)
_cell_measurement_theta_max 25.028
_cell_measurement_theta_min 0.998
_cell_volume 5927.8(4)
_computing_cell_refinement 'SCALEPACK (Otwinowski & Minor, 1997)'
_computing_data_collection 'COLLECT (Nonius, 1998)'
_computing_data_reduction 'DENZO and SCALEPACK (Otwinowski & Minor, 1997)'
_computing_molecular_graphics 'ORTEP-3 for Windows (Farrugia, 1997)'
_computing_publication_material 'SHELXTL (Sheldrick, 2008)'
_computing_structure_refinement 'SHELXTL (Sheldrick, 2008)'
_computing_structure_solution 'SIR97 (Altomare <i>et al.</i>, 1999)'
_diffrn_ambient_temperature 173(2)
_diffrn_detector_area_resol_mean 9
_diffrn_measured_fraction_theta_full 0.998
_diffrn_measured_fraction_theta_max 0.998
_diffrn_measurement_device 'Nonius KappaCCD'
_diffrn_measurement_method '\f scans and \w scans with \k offsets'
_diffrn_radiation_monochromator 'horizonally mounted graphite crystal'
_diffrn_radiation_source 'fine-focus sealed tube'
_diffrn_radiation_type MoK\a
_diffrn_radiation_wavelength 0.71073
_diffrn_reflns_av_R_equivalents 0.0699
_diffrn_reflns_av_sigmaI/netI 0.0828
_diffrn_reflns_limit_h_max 11
_diffrn_reflns_limit_h_min -11
_diffrn_reflns_limit_k_max 26
_diffrn_reflns_limit_k_min -26
_diffrn_reflns_limit_l_max 31
_diffrn_reflns_limit_l_min -31
_diffrn_reflns_number 10352
_diffrn_reflns_theta_full 25.02
_diffrn_reflns_theta_max 25.02
_diffrn_reflns_theta_min 2.47
_diffrn_standards_decay_% 0
_diffrn_standards_interval_count 0
_diffrn_standards_interval_time 0
_diffrn_standards_number 0
_exptl_absorpt_coefficient_mu 0.083
_exptl_absorpt_correction_type none
_exptl_crystal_colour colourless
_exptl_crystal_density_diffrn 1.202
_exptl_crystal_density_method 'not measured'
_exptl_crystal_description rod
_exptl_crystal_F_000 2320
_exptl_crystal_size_max 0.20
_exptl_crystal_size_mid 0.05
_exptl_crystal_size_min 0.05
_refine_diff_density_max 0.181
_refine_diff_density_min -0.181
_refine_ls_abs_structure_details syn
_refine_ls_extinction_coef 0.0040(3)
_refine_ls_extinction_expression Fc^*^=kFc[1+0.001xFc^2^\l^3^/sin(2\q)]^-1/4^
_refine_ls_extinction_method 'SHELXTL (Sheldrick, 2008)'
_refine_ls_goodness_of_fit_ref 1.036
_refine_ls_hydrogen_treatment constr
_refine_ls_matrix_type full
_refine_ls_number_parameters 707
_refine_ls_number_reflns 5817
_refine_ls_number_restraints 0
_refine_ls_restrained_S_all 1.036
_refine_ls_R_factor_all 0.0975
_refine_ls_R_factor_gt 0.0546
_refine_ls_shift/su_max 0.000
_refine_ls_shift/su_mean 0.000
_refine_ls_structure_factor_coef Fsqd
_refine_ls_weighting_details 'calc w=1/[\s^2^(Fo^2^)+(0.0289P)^2^+2.503P] where P=(Fo^2^+2Fc^2^)/3'
_refine_ls_weighting_scheme calc
_refine_ls_wR_factor_gt 0.0944
_refine_ls_wR_factor_ref 0.1096
_reflns_number_gt 3987
_reflns_number_total 5817
_reflns_threshold_expression I>2\s(I)
_cod_data_source_file pv2179.cif
_cod_data_source_block I
_cod_database_code 2222847
_cod_database_fobs_code 2222847

loop_
_symmetry_equiv_pos_as_xyz
'x, y, z'
'-x+1/2, -y, z+1/2'
'x+1/2, -y+1/2, -z'
'-x, y+1/2, -z+1/2'

loop_
_atom_site_type_symbol
_atom_site_label
_atom_site_fract_x
_atom_site_fract_y
_atom_site_fract_z
_atom_site_U_iso_or_equiv
_atom_site_adp_type
_atom_site_calc_flag
_atom_site_refinement_flags
_atom_site_occupancy
_atom_site_disorder_assembly
_atom_site_disorder_group
O O1 0.6490(4) 0.14168(15) 0.41141(12) 0.0430(9) Uani d . 1 . .
O O2 1.1761(4) 0.24064(13) 0.42479(13) 0.0478(9) Uani d . 1 . .
O O3 1.3224(3) 0.14204(15) 0.30740(11) 0.0416(8) Uani d . 1 . .
O O4 0.9549(3) 0.15024(13) 0.20281(11) 0.0347(8) Uani d . 1 . .
O O5 1.0026(3) 0.27819(12) 0.13135(10) 0.0339(8) Uani d . 1 . .
O O6 1.0140(4) 0.20528(15) 0.00902(12) 0.0473(9) Uani d . 1 . .
O O7 0.6008(3) 0.14060(13) 0.09504(11) 0.0378(8) Uani d . 1 . .
O O8 0.4485(3) 0.20492(14) 0.19539(12) 0.0396(8) Uani d . 1 . .
O O9 0.8048(3) 0.11313(13) 0.31070(11) 0.0366(8) Uani d . 1 . .
N N1 0.6840(4) 0.19658(15) 0.32071(13) 0.0315(9) Uani d . 1 . .
N N2 0.8407(4) 0.17833(15) 0.44576(13) 0.0326(9) Uani d . 1 . .
N N3 1.0975(4) 0.14799(15) 0.40928(13) 0.0301(9) Uani d . 1 . .
H H3 1.0270 0.1242 0.4105 0.036 Uiso calc R 1 . .
N N4 1.1175(4) 0.09880(15) 0.30765(13) 0.0311(9) Uani d . 1 . .
H H4 1.0487 0.0865 0.3260 0.037 Uiso calc R 1 . .
N N5 1.1410(4) 0.19582(14) 0.23273(12) 0.0293(9) Uani d . 1 . .
H H5 1.2181 0.1928 0.2492 0.035 Uiso calc R 1 . .
N N6 1.1765(4) 0.21291(14) 0.12955(12) 0.0306(9) Uani d . 1 . .
H H6 1.2336 0.1916 0.1474 0.037 Uiso calc R 1 . .
N N7 0.9621(4) 0.15497(15) 0.08001(13) 0.0297(9) Uani d . 1 . .
H H7 0.9907 0.1431 0.1097 0.036 Uiso calc R 1 . .
N N8 0.7432(4) 0.21286(14) 0.11963(13) 0.0300(9) Uani d . 1 . .
H H8 0.8267 0.2266 0.1198 0.036 Uiso calc R 1 . .
N N9 0.6568(4) 0.16721(15) 0.21162(13) 0.0303(9) Uani d . 1 . .
H H9 0.7424 0.1668 0.2022 0.036 Uiso calc R 1 . .
C C1 0.7682(5) 0.21527(17) 0.36348(15) 0.0317(11) Uani d . 1 . .
H H1 0.8661 0.2166 0.3538 0.038 Uiso calc R 1 . .
C C2 0.7145(5) 0.27780(19) 0.37430(18) 0.0396(12) Uani d . 1 . .
H H2A 0.7217 0.2873 0.4106 0.047 Uiso calc R 1 . .
H H2B 0.7653 0.3078 0.3548 0.047 Uiso calc R 1 . .
C C3 0.5667(5) 0.2754(2) 0.35773(18) 0.0413(13) Uani d . 1 . .
H H3A 0.5092 0.2566 0.3838 0.050 Uiso calc R 1 . .
H H3B 0.5313 0.3154 0.3504 0.050 Uiso calc R 1 . .
C C4 0.5729(5) 0.23786(19) 0.31047(17) 0.0349(12) Uani d . 1 . .
H H4A 0.4865 0.2165 0.3050 0.042 Uiso calc R 1 . .
H H4B 0.5926 0.2624 0.2805 0.042 Uiso calc R 1 . .
C C5 0.7468(5) 0.17461(19) 0.40867(17) 0.0329(11) Uani d . 1 . .
C C6 0.9504(5) 0.22168(18) 0.45025(16) 0.0318(11) Uani d . 1 . .
H H6A 0.9202 0.2601 0.4354 0.038 Uiso calc R 1 . .
C C7 0.9657(6) 0.2288(2) 0.50758(17) 0.0472(14) Uani d . 1 . .
H H7A 1.0596 0.2399 0.5167 0.057 Uiso calc R 1 . .
H H7B 0.9025 0.2591 0.5208 0.057 Uiso calc R 1 . .
C C8 0.9302(6) 0.1678(2) 0.52744(18) 0.0493(15) Uani d . 1 . .
H H8A 1.0090 0.1408 0.5250 0.059 Uiso calc R 1 . .
H H8B 0.9005 0.1699 0.5630 0.059 Uiso calc R 1 . .
C C9 0.8159(6) 0.1470(2) 0.49388(16) 0.0444(13) Uani d . 1 . .
H H9A 0.8190 0.1036 0.4892 0.053 Uiso calc R 1 . .
H H9B 0.7267 0.1580 0.5082 0.053 Uiso calc R 1 . .
C C10 1.0851(5) 0.20366(19) 0.42662(16) 0.0322(11) Uani d . 1 . .
C C11 1.2247(5) 0.12615(18) 0.38849(15) 0.0297(11) Uani d . 1 . .
H H11 1.2966 0.1552 0.3982 0.036 Uiso calc R 1 . .
C C12 1.2646(5) 0.06659(18) 0.41182(16) 0.0349(12) Uani d . 1 . .
H H12A 1.1928 0.0372 0.4047 0.042 Uiso calc R 1 . .
H H12B 1.3496 0.0525 0.3960 0.042 Uiso calc R 1 . .
C C13 1.2848(5) 0.07110(18) 0.46802(16) 0.0333(11) Uani d . 1 . .
C C14 1.3965(6) 0.1017(2) 0.48615(18) 0.0409(13) Uani d . 1 . .
H H14 1.4596 0.1186 0.4633 0.049 Uiso calc R 1 . .
C C15 1.4166(6) 0.1079(2) 0.53792(19) 0.0485(14) Uani d . 1 . .
H H15 1.4920 0.1298 0.5500 0.058 Uiso calc R 1 . .
C C16 1.3284(7) 0.0826(2) 0.5714(2) 0.0557(17) Uani d . 1 . .
H H16 1.3433 0.0862 0.6065 0.067 Uiso calc R 1 . .
C C17 1.2180(7) 0.0521(2) 0.5536(2) 0.0598(17) Uani d . 1 . .
H H17 1.1556 0.0349 0.5765 0.072 Uiso calc R 1 . .
C C18 1.1972(6) 0.0460(2) 0.5022(2) 0.0485(14) Uani d . 1 . .
H H18 1.1212 0.0243 0.4904 0.058 Uiso calc R 1 . .
C C19 1.2238(5) 0.12317(19) 0.33097(16) 0.0314(11) Uani d . 1 . .
C C20 1.1107(5) 0.09171(17) 0.25296(15) 0.0269(10) Uani d . 1 . .
H H20 1.2049 0.0842 0.2406 0.032 Uiso calc R 1 . .
C C21 1.0242(5) 0.03878(16) 0.23827(17) 0.0329(11) Uani d . 1 . .
H H21A 0.9398 0.0392 0.2584 0.039 Uiso calc R 1 . .
H H21B 0.9986 0.0424 0.2024 0.039 Uiso calc R 1 . .
C C22 1.0956(5) -0.01974(17) 0.24623(16) 0.0298(11) Uani d . 1 . .
C C40 1.0429(5) 0.18986(18) 0.05201(17) 0.0326(11) Uani d . 1 . .
C C23 1.0602(6) -0.0571(2) 0.28522(18) 0.0439(13) Uani d . 1 . .
H H23 0.9903 -0.0462 0.3080 0.053 Uiso calc R 1 . .
C C24 1.1268(6) -0.1108(2) 0.2911(2) 0.0524(15) Uani d . 1 . .
H H24 1.1013 -0.1366 0.3177 0.063 Uiso calc R 1 . .
C C25 1.2290(6) -0.1269(2) 0.2589(2) 0.0529(15) Uani d . 1 . .
H H25 1.2744 -0.1636 0.2633 0.064 Uiso calc R 1 . .
C C26 1.2657(6) -0.0897(2) 0.2200(2) 0.0483(14) Uani d . 1 . .
H H26 1.3366 -0.1006 0.1976 0.058 Uiso calc R 1 . .
C C27 1.1989(5) -0.03658(19) 0.21373(17) 0.0380(12) Uani d . 1 . .
H H27 1.2239 -0.0112 0.1868 0.046 Uiso calc R 1 . .
C C28 1.0596(5) 0.14826(19) 0.22772(15) 0.0284(11) Uani d . 1 . .
C C29 1.1011(5) 0.25230(17) 0.21081(15) 0.0279(11) Uani d . 1 . .
H H29 1.0096 0.2627 0.2244 0.033 Uiso calc R 1 . .
C C30 1.1993(5) 0.30132(18) 0.22619(15) 0.0323(11) Uani d . 1 . .
H H30A 1.1669 0.3389 0.2113 0.039 Uiso calc R 1 . .
H H30B 1.2888 0.2925 0.2111 0.039 Uiso calc R 1 . .
C C31 1.2193(5) 0.31099(18) 0.28272(16) 0.0348(12) Uani d . 1 . .
H H31 1.2666 0.2755 0.2968 0.042 Uiso calc R 1 . .
C C32 1.3105(6) 0.3640(2) 0.28986(19) 0.0497(14) Uani d . 1 . .
H H32A 1.3969 0.3572 0.2726 0.075 Uiso calc R 1 . .
H H32B 1.3271 0.3701 0.3259 0.075 Uiso calc R 1 . .
H H32C 1.2667 0.3992 0.2757 0.075 Uiso calc R 1 . .
C C33 1.0869(6) 0.3191(2) 0.31117(18) 0.0483(14) Uani d . 1 . .
H H33A 1.1061 0.3247 0.3470 0.072 Uiso calc R 1 . .
H H33B 1.0302 0.2838 0.3068 0.072 Uiso calc R 1 . .
H H33C 1.0391 0.3538 0.2981 0.072 Uiso calc R 1 . .
C C34 1.0895(5) 0.24901(18) 0.15363(16) 0.0279(11) Uani d . 1 . .
C C35 1.1790(5) 0.20796(19) 0.07441(15) 0.0327(11) Uani d . 1 . .
H H35 1.2018 0.2479 0.0607 0.039 Uiso calc R 1 . .
C C36 1.2942(5) 0.16549(19) 0.05862(17) 0.0380(12) Uani d . 1 . .
H H36 1.3796 0.1816 0.0736 0.046 Uiso calc R 1 . .
C C37 1.2770(6) 0.1035(2) 0.0797(2) 0.0570(16) Uani d . 1 . .
H H37A 1.2546 0.1058 0.1155 0.085 Uiso calc R 1 . .
H H37B 1.3617 0.0813 0.0754 0.085 Uiso calc R 1 . .
H H37C 1.2038 0.0832 0.0617 0.085 Uiso calc R 1 . .
C C38 1.3130(6) 0.1670(2) 0.00099(18) 0.0566(16) Uani d . 1 . .
H H38A 1.2324 0.1490 -0.0150 0.068 Uiso calc R 1 . .
H H38B 1.3176 0.2088 -0.0101 0.068 Uiso calc R 1 . .
C C39 1.4375(6) 0.1354(3) -0.0172(2) 0.0685(18) Uani d . 1 . .
H H39A 1.5183 0.1544 -0.0031 0.103 Uiso calc R 1 . .
H H39B 1.4413 0.1372 -0.0540 0.103 Uiso calc R 1 . .
H H39C 1.4341 0.0940 -0.0064 0.103 Uiso calc R 1 . .
C C41 0.8284(5) 0.13627(18) 0.06258(16) 0.0302(11) Uani d . 1 . .
H H41 0.8180 0.1522 0.0277 0.036 Uiso calc R 1 . .
C C42 0.8155(5) 0.06915(17) 0.05847(16) 0.0334(11) Uani d . 1 . .
H H42 0.7187 0.0600 0.0504 0.040 Uiso calc R 1 . .
C C43 0.9024(6) 0.04506(19) 0.01514(17) 0.0432(13) Uani d . 1 . .
H H43A 0.8737 0.0634 -0.0165 0.065 Uiso calc R 1 . .
H H43B 0.8909 0.0021 0.0129 0.065 Uiso calc R 1 . .
H H43C 0.9979 0.0543 0.0214 0.065 Uiso calc R 1 . .
C C44 0.8494(6) 0.03857(19) 0.10812(17) 0.0430(13) Uani d . 1 . .
H H44A 0.8101 0.0619 0.1361 0.052 Uiso calc R 1 . .
H H44B 0.9490 0.0383 0.1125 0.052 Uiso calc R 1 . .
C C45 0.7974(7) -0.0249(2) 0.1119(2) 0.0662(19) Uani d . 1 . .
H H45A 0.6985 -0.0251 0.1083 0.099 Uiso calc R 1 . .
H H45B 0.8222 -0.0414 0.1447 0.099 Uiso calc R 1 . .
H H45C 0.8381 -0.0488 0.0851 0.099 Uiso calc R 1 . .
C C46 0.7138(5) 0.16320(19) 0.09380(16) 0.0293(11) Uani d . 1 . .
C C47 0.6373(5) 0.24396(18) 0.14739(16) 0.0296(11) Uani d . 1 . .
H H47 0.6852 0.2751 0.1674 0.036 Uiso calc R 1 . .
C C48 0.5339(5) 0.27708(18) 0.11482(17) 0.0349(12) Uani d . 1 . .
H H48A 0.5687 0.2789 0.0799 0.042 Uiso calc R 1 . .
H H48B 0.4485 0.2541 0.1142 0.042 Uiso calc R 1 . .
C C49 0.5025(5) 0.33970(18) 0.13241(17) 0.0381(12) Uani d . 1 . .
H H49 0.4957 0.3395 0.1700 0.046 Uiso calc R 1 . .
C C50 0.6146(6) 0.3831(2) 0.1172(2) 0.0574(16) Uani d . 1 . .
H H50A 0.6124 0.3891 0.0807 0.086 Uiso calc R 1 . .
H H50B 0.7030 0.3670 0.1270 0.086 Uiso calc R 1 . .
H H50C 0.6001 0.4210 0.1342 0.086 Uiso calc R 1 . .
C C51 0.3655(6) 0.3595(2) 0.1108(2) 0.0532(15) Uani d . 1 . .
H H51A 0.3689 0.3581 0.0740 0.080 Uiso calc R 1 . .
H H51B 0.3462 0.4001 0.1217 0.080 Uiso calc R 1 . .
H H51C 0.2939 0.3331 0.1230 0.080 Uiso calc R 1 . .
C C52 0.5702(5) 0.20273(19) 0.18643(16) 0.0318(11) Uani d . 1 . .
C C53 0.6163(5) 0.12948(18) 0.25350(15) 0.0299(11) Uani d . 1 . .
H H53 0.5214 0.1403 0.2630 0.036 Uiso calc R 1 . .
C C54 0.6182(5) 0.06326(19) 0.24054(16) 0.0352(12) Uani d . 1 . .
H H54 0.7131 0.0513 0.2321 0.042 Uiso calc R 1 . .
C C55 0.5690(6) 0.0265(2) 0.28561(19) 0.0494(14) Uani d . 1 . .
H H55A 0.4757 0.0377 0.2940 0.074 Uiso calc R 1 . .
H H55B 0.6278 0.0339 0.3146 0.074 Uiso calc R 1 . .
H H55C 0.5720 -0.0156 0.2770 0.074 Uiso calc R 1 . .
C C56 0.5271(5) 0.05127(19) 0.19503(17) 0.0418(13) Uani d . 1 . .
H H56A 0.5341 0.0095 0.1855 0.063 Uiso calc R 1 . .
H H56B 0.5560 0.0761 0.1668 0.063 Uiso calc R 1 . .
H H56C 0.4329 0.0605 0.2037 0.063 Uiso calc R 1 . .
C C57 0.7083(5) 0.14515(19) 0.29755(15) 0.0316(11) Uani d . 1 . .
O O10 0.9112(4) 0.05125(13) 0.38798(13) 0.0459(9) Uani d . 1 . .
H H10 0.8568 0.0675 0.3680 0.069 Uiso calc R 1 . .
C C58 0.8484(7) 0.0016(2) 0.4104(2) 0.077(2) Uani d . 1 . .
H H58A 0.9140 -0.0190 0.4318 0.115 Uiso calc R 1 . .
H H58B 0.8163 -0.0253 0.3840 0.115 Uiso calc R 1 . .
H H58C 0.7714 0.0147 0.4309 0.115 Uiso calc R 1 . .

loop_
_atom_site_aniso_label
_atom_site_aniso_U_11
_atom_site_aniso_U_22
_atom_site_aniso_U_33
_atom_site_aniso_U_12
_atom_site_aniso_U_13
_atom_site_aniso_U_23
O1 0.036(2) 0.056(2) 0.0375(19) -0.0097(19) 0.0011(17) 0.0004(17)
O2 0.039(2) 0.0397(18) 0.065(2) -0.0085(18) 0.000(2) -0.0096(17)
O3 0.028(2) 0.065(2) 0.0321(18) -0.0092(18) 0.0015(17) -0.0004(16)
O4 0.025(2) 0.0398(17) 0.0397(18) -0.0002(15) -0.0053(16) 0.0026(15)
O5 0.035(2) 0.0353(16) 0.0312(17) 0.0046(16) -0.0063(16) 0.0005(14)
O6 0.036(2) 0.074(2) 0.0314(19) -0.009(2) -0.0023(17) 0.0084(17)
O7 0.027(2) 0.0432(18) 0.043(2) 0.0017(17) -0.0029(17) -0.0028(16)
O8 0.024(2) 0.0544(19) 0.0400(19) 0.0091(17) -0.0007(16) 0.0018(16)
O9 0.033(2) 0.0461(18) 0.0306(18) 0.0125(17) -0.0018(16) 0.0001(15)
N1 0.027(2) 0.040(2) 0.027(2) 0.0016(19) -0.0005(18) -0.0023(17)
N2 0.027(2) 0.042(2) 0.029(2) -0.0045(19) -0.0007(19) 0.0025(17)
N3 0.027(2) 0.0294(19) 0.034(2) -0.0047(17) -0.0002(18) -0.0032(17)
N4 0.028(2) 0.039(2) 0.027(2) -0.0071(18) -0.0003(19) -0.0032(17)
N5 0.027(2) 0.0325(19) 0.028(2) 0.0026(18) -0.0056(18) -0.0006(16)
N6 0.031(2) 0.032(2) 0.029(2) 0.0040(18) -0.0012(18) -0.0013(16)
N7 0.028(2) 0.034(2) 0.027(2) 0.0058(18) -0.0013(18) 0.0046(16)
N8 0.022(2) 0.036(2) 0.032(2) 0.0002(18) -0.0001(17) -0.0021(17)
N9 0.023(2) 0.043(2) 0.025(2) 0.0054(18) 0.0006(17) -0.0012(17)
C1 0.024(3) 0.040(2) 0.031(2) 0.000(2) -0.005(2) 0.001(2)
C2 0.042(3) 0.043(3) 0.035(3) 0.004(3) -0.004(2) -0.002(2)
C3 0.038(3) 0.043(3) 0.043(3) 0.008(2) 0.000(3) -0.004(2)
C4 0.027(3) 0.040(2) 0.037(3) 0.010(2) -0.001(2) -0.003(2)
C5 0.028(3) 0.038(3) 0.032(3) 0.001(2) -0.001(2) -0.004(2)
C6 0.027(3) 0.032(2) 0.036(3) 0.000(2) -0.004(2) -0.004(2)
C7 0.049(4) 0.059(3) 0.033(3) 0.001(3) -0.004(3) -0.011(2)
C8 0.059(4) 0.059(3) 0.030(3) 0.005(3) -0.007(3) -0.005(2)
C9 0.054(4) 0.049(3) 0.029(3) 0.000(3) 0.001(3) 0.007(2)
C10 0.034(3) 0.033(2) 0.031(2) -0.006(2) -0.005(2) -0.005(2)
C11 0.022(3) 0.037(2) 0.030(2) 0.000(2) -0.002(2) 0.003(2)
C12 0.032(3) 0.036(2) 0.037(3) 0.004(2) 0.001(2) 0.003(2)
C13 0.031(3) 0.037(2) 0.032(3) 0.006(2) -0.002(2) 0.005(2)
C14 0.035(3) 0.051(3) 0.037(3) 0.007(3) 0.001(3) 0.007(2)
C15 0.055(4) 0.048(3) 0.043(3) 0.009(3) -0.008(3) -0.002(2)
C16 0.088(5) 0.042(3) 0.037(3) 0.017(3) 0.001(3) 0.001(3)
C17 0.087(5) 0.047(3) 0.045(3) 0.010(3) 0.023(4) 0.016(3)
C18 0.046(4) 0.042(3) 0.057(4) -0.001(3) 0.003(3) 0.009(3)
C19 0.028(3) 0.035(2) 0.031(3) 0.003(2) 0.000(2) 0.003(2)
C20 0.020(3) 0.034(2) 0.027(2) 0.000(2) 0.001(2) -0.0012(19)
C21 0.031(3) 0.032(2) 0.035(3) 0.004(2) -0.004(2) -0.003(2)
C22 0.032(3) 0.028(2) 0.029(2) -0.002(2) -0.008(2) -0.004(2)
C40 0.030(3) 0.036(2) 0.032(3) 0.001(2) 0.000(2) 0.001(2)
C23 0.048(4) 0.048(3) 0.036(3) -0.007(3) -0.005(3) 0.002(2)
C24 0.059(4) 0.043(3) 0.054(4) -0.009(3) -0.015(3) 0.015(3)
C25 0.056(4) 0.035(3) 0.068(4) 0.005(3) -0.015(3) 0.000(3)
C26 0.049(4) 0.042(3) 0.054(3) 0.008(3) -0.002(3) -0.011(3)
C27 0.043(3) 0.037(2) 0.034(3) 0.003(2) -0.004(3) -0.001(2)
C28 0.027(3) 0.034(2) 0.025(2) 0.006(2) 0.000(2) -0.0059(19)
C29 0.027(3) 0.026(2) 0.030(2) 0.005(2) -0.002(2) -0.0034(19)
C30 0.034(3) 0.033(2) 0.030(2) 0.001(2) 0.002(2) -0.002(2)
C31 0.035(3) 0.035(2) 0.035(3) 0.007(2) -0.006(2) -0.001(2)
C32 0.046(4) 0.049(3) 0.054(3) 0.000(3) -0.009(3) -0.018(3)
C33 0.047(4) 0.062(3) 0.035(3) 0.003(3) 0.003(3) -0.008(2)
C34 0.024(3) 0.029(2) 0.031(2) -0.005(2) -0.004(2) -0.003(2)
C35 0.034(3) 0.037(2) 0.027(2) 0.001(2) 0.011(2) -0.005(2)
C36 0.031(3) 0.045(3) 0.038(3) 0.002(2) -0.003(2) -0.010(2)
C37 0.044(4) 0.045(3) 0.082(4) 0.010(3) 0.004(3) -0.002(3)
C38 0.052(4) 0.078(4) 0.040(3) 0.015(3) 0.000(3) -0.017(3)
C39 0.058(4) 0.098(4) 0.050(4) 0.013(4) 0.006(3) -0.014(3)
C41 0.024(3) 0.036(2) 0.031(2) 0.002(2) -0.004(2) -0.001(2)
C42 0.031(3) 0.034(2) 0.035(3) -0.001(2) -0.003(2) -0.003(2)
C43 0.049(4) 0.038(3) 0.042(3) 0.007(3) 0.005(3) -0.006(2)
C44 0.048(4) 0.039(3) 0.042(3) 0.005(3) 0.003(3) 0.006(2)
C45 0.082(5) 0.047(3) 0.070(4) 0.001(3) 0.025(4) 0.005(3)
C46 0.024(3) 0.038(3) 0.027(2) 0.003(2) -0.005(2) 0.002(2)
C47 0.025(3) 0.031(2) 0.033(2) 0.008(2) -0.001(2) -0.004(2)
C48 0.032(3) 0.036(2) 0.036(3) 0.009(2) -0.006(2) 0.003(2)
C49 0.044(3) 0.037(2) 0.033(3) 0.004(2) -0.001(3) 0.002(2)
C50 0.065(4) 0.049(3) 0.059(4) -0.009(3) -0.006(3) 0.010(3)
C51 0.053(4) 0.052(3) 0.054(3) 0.022(3) 0.002(3) 0.008(3)
C52 0.031(3) 0.037(2) 0.027(2) 0.007(2) -0.003(2) -0.008(2)
C53 0.025(3) 0.041(2) 0.024(2) 0.004(2) -0.001(2) -0.003(2)
C54 0.028(3) 0.045(3) 0.032(3) 0.003(2) -0.001(2) -0.005(2)
C55 0.056(4) 0.041(3) 0.051(3) -0.005(3) 0.000(3) 0.006(2)
C56 0.041(3) 0.042(3) 0.043(3) -0.005(3) 0.000(3) -0.005(2)
C57 0.027(3) 0.043(3) 0.025(2) 0.001(2) 0.008(2) 0.002(2)
O10 0.040(2) 0.0381(18) 0.060(2) -0.0069(17) -0.0121(19) 0.0105(16)
C58 0.085(5) 0.062(4) 0.083(5) -0.034(4) -0.002(4) 0.017(3)

loop_
_atom_type_symbol
_atom_type_description
_atom_type_scat_dispersion_real
_atom_type_scat_dispersion_imag
_atom_type_scat_source
C C 0.0033 0.0016 'International Tables Vol C Tables 4.2.6.8 and 6.1.1.4'
H H 0.0000 0.0000 'International Tables Vol C Tables 4.2.6.8 and 6.1.1.4'
N N 0.0061 0.0033 'International Tables Vol C Tables 4.2.6.8 and 6.1.1.4'
O O 0.0106 0.0060 'International Tables Vol C Tables 4.2.6.8 and 6.1.1.4'

loop_
_geom_angle_atom_site_label_1
_geom_angle_atom_site_label_2
_geom_angle_atom_site_label_3
_geom_angle_site_symmetry_1
_geom_angle_site_symmetry_3
_geom_angle
_geom_angle_publ_flag
C57 N1 C4 . . 127.1(4) ?
C57 N1 C1 . . 120.3(4) ?
C4 N1 C1 . . 112.5(3) ?
C5 N2 C6 . . 127.3(4) ?
C5 N2 C9 . . 119.0(4) ?
C6 N2 C9 . . 111.8(4) ?
C10 N3 C11 . . 121.7(4) ?
C10 N3 H3 . . 119.2 ?
C11 N3 H3 . . 119.2 ?
C19 N4 C20 . . 122.7(4) ?
C19 N4 H4 . . 118.6 ?
C20 N4 H4 . . 118.6 ?
C28 N5 C29 . . 119.9(4) ?
C28 N5 H5 . . 120.1 ?
C29 N5 H5 . . 120.1 ?
C34 N6 C35 . . 122.1(4) ?
C34 N6 H6 . . 119.0 ?
C35 N6 H6 . . 119.0 ?
C40 N7 C41 . . 121.9(4) ?
C40 N7 H7 . . 119.0 ?
C41 N7 H7 . . 119.0 ?
C46 N8 C47 . . 120.3(4) ?
C46 N8 H8 . . 119.8 ?
C47 N8 H8 . . 119.8 ?
C52 N9 C53 . . 123.5(4) ?
C52 N9 H9 . . 118.2 ?
C53 N9 H9 . . 118.2 ?
N1 C1 C5 . . 110.9(4) ?
N1 C1 C2 . . 102.4(3) ?
C5 C1 C2 . . 111.0(4) ?
N1 C1 H1 . . 110.8 ?
C5 C1 H1 . . 110.8 ?
C2 C1 H1 . . 110.8 ?
C3 C2 C1 . . 104.1(4) ?
C3 C2 H2A . . 110.9 ?
C1 C2 H2A . . 110.9 ?
C3 C2 H2B . . 110.9 ?
C1 C2 H2B . . 110.9 ?
H2A C2 H2B . . 109.0 ?
C4 C3 C2 . . 102.8(4) ?
C4 C3 H3A . . 111.2 ?
C2 C3 H3A . . 111.2 ?
C4 C3 H3B . . 111.2 ?
C2 C3 H3B . . 111.2 ?
H3A C3 H3B . . 109.1 ?
N1 C4 C3 . . 103.5(4) ?
N1 C4 H4A . . 111.1 ?
C3 C4 H4A . . 111.1 ?
N1 C4 H4B . . 111.1 ?
C3 C4 H4B . . 111.1 ?
H4A C4 H4B . . 109.0 ?
O1 C5 N2 . . 122.3(4) ?
O1 C5 C1 . . 121.6(4) ?
N2 C5 C1 . . 116.1(4) ?
N2 C6 C10 . . 115.6(3) ?
N2 C6 C7 . . 102.9(4) ?
C10 C6 C7 . . 110.5(4) ?
N2 C6 H6A . . 109.2 ?
C10 C6 H6A . . 109.2 ?
C7 C6 H6A . . 109.2 ?
C8 C7 C6 . . 103.1(4) ?
C8 C7 H7A . . 111.2 ?
C6 C7 H7A . . 111.2 ?
C8 C7 H7B . . 111.2 ?
C6 C7 H7B . . 111.2 ?
H7A C7 H7B . . 109.1 ?
C9 C8 C7 . . 104.4(4) ?
C9 C8 H8A . . 110.9 ?
C7 C8 H8A . . 110.9 ?
C9 C8 H8B . . 110.9 ?
C7 C8 H8B . . 110.9 ?
H8A C8 H8B . . 108.9 ?
N2 C9 C8 . . 103.7(4) ?
N2 C9 H9A . . 111.0 ?
C8 C9 H9A . . 111.0 ?
N2 C9 H9B . . 111.0 ?
C8 C9 H9B . . 111.0 ?
H9A C9 H9B . . 109.0 ?
O2 C10 N3 . . 123.9(4) ?
O2 C10 C6 . . 118.1(4) ?
N3 C10 C6 . . 118.0(4) ?
N3 C11 C19 . . 112.9(4) ?
N3 C11 C12 . . 111.4(4) ?
C19 C11 C12 . . 111.5(4) ?
N3 C11 H11 . . 106.9 ?
C19 C11 H11 . . 106.9 ?
C12 C11 H11 . . 106.9 ?
C13 C12 C11 . . 112.0(3) ?
C13 C12 H12A . . 109.2 ?
C11 C12 H12A . . 109.2 ?
C13 C12 H12B . . 109.2 ?
C11 C12 H12B . . 109.2 ?
H12A C12 H12B . . 107.9 ?
C18 C13 C14 . . 118.3(4) ?
C18 C13 C12 . . 122.9(5) ?
C14 C13 C12 . . 118.8(4) ?
C13 C14 C15 . . 120.3(5) ?
C13 C14 H14 . . 119.9 ?
C15 C14 H14 . . 119.9 ?
C16 C15 C14 . . 120.5(6) ?
C16 C15 H15 . . 119.7 ?
C14 C15 H15 . . 119.7 ?
C15 C16 C17 . . 119.4(5) ?
C15 C16 H16 . . 120.3 ?
C17 C16 H16 . . 120.3 ?
C16 C17 C18 . . 120.4(6) ?
C16 C17 H17 . . 119.8 ?
C18 C17 H17 . . 119.8 ?
C13 C18 C17 . . 121.1(6) ?
C13 C18 H18 . . 119.4 ?
C17 C18 H18 . . 119.4 ?
O3 C19 N4 . . 121.7(4) ?
O3 C19 C11 . . 119.2(4) ?
N4 C19 C11 . . 119.0(4) ?
N4 C20 C21 . . 111.5(4) ?
N4 C20 C28 . . 111.0(3) ?
C21 C20 C28 . . 111.1(4) ?
N4 C20 H20 . . 107.7 ?
C21 C20 H20 . . 107.7 ?
C28 C20 H20 . . 107.7 ?
C22 C21 C20 . . 113.0(4) ?
C22 C21 H21A . . 109.0 ?
C20 C21 H21A . . 109.0 ?
C22 C21 H21B . . 109.0 ?
C20 C21 H21B . . 109.0 ?
H21A C21 H21B . . 107.8 ?
C23 C22 C27 . . 118.9(4) ?
C23 C22 C21 . . 121.4(4) ?
C27 C22 C21 . . 119.6(4) ?
O6 C40 N7 . . 122.9(5) ?
O6 C40 C35 . . 119.4(4) ?
N7 C40 C35 . . 117.6(4) ?
C22 C23 C24 . . 119.9(5) ?
C22 C23 H23 . . 120.0 ?
C24 C23 H23 . . 120.0 ?
C25 C24 C23 . . 120.6(5) ?
C25 C24 H24 . . 119.7 ?
C23 C24 H24 . . 119.7 ?
C24 C25 C26 . . 119.9(5) ?
C24 C25 H25 . . 120.1 ?
C26 C25 H25 . . 120.1 ?
C27 C26 C25 . . 119.7(5) ?
C27 C26 H26 . . 120.2 ?
C25 C26 H26 . . 120.2 ?
C26 C27 C22 . . 121.0(5) ?
C26 C27 H27 . . 119.5 ?
C22 C27 H27 . . 119.5 ?
O4 C28 N5 . . 121.7(4) ?
O4 C28 C20 . . 123.0(4) ?
N5 C28 C20 . . 115.3(4) ?
N5 C29 C34 . . 112.1(3) ?
N5 C29 C30 . . 110.9(4) ?
C34 C29 C30 . . 110.4(3) ?
N5 C29 H29 . . 107.7 ?
C34 C29 H29 . . 107.7 ?
C30 C29 H29 . . 107.7 ?
C29 C30 C31 . . 116.6(4) ?
C29 C30 H30A . . 108.1 ?
C31 C30 H30A . . 108.1 ?
C29 C30 H30B . . 108.1 ?
C31 C30 H30B . . 108.1 ?
H30A C30 H30B . . 107.3 ?
C32 C31 C33 . . 110.7(4) ?
C32 C31 C30 . . 108.3(4) ?
C33 C31 C30 . . 113.2(4) ?
C32 C31 H31 . . 108.2 ?
C33 C31 H31 . . 108.2 ?
C30 C31 H31 . . 108.2 ?
C31 C32 H32A . . 109.5 ?
C31 C32 H32B . . 109.5 ?
H32A C32 H32B . . 109.5 ?
C31 C32 H32C . . 109.5 ?
H32A C32 H32C . . 109.5 ?
H32B C32 H32C . . 109.5 ?
C31 C33 H33A . . 109.5 ?
C31 C33 H33B . . 109.5 ?
H33A C33 H33B . . 109.5 ?
C31 C33 H33C . . 109.5 ?
H33A C33 H33C . . 109.5 ?
H33B C33 H33C . . 109.5 ?
O5 C34 N6 . . 122.6(4) ?
O5 C34 C29 . . 120.3(4) ?
N6 C34 C29 . . 117.1(4) ?
N6 C35 C40 . . 113.2(4) ?
N6 C35 C36 . . 109.3(4) ?
C40 C35 C36 . . 112.0(3) ?
N6 C35 H35 . . 107.3 ?
C40 C35 H35 . . 107.3 ?
C36 C35 H35 . . 107.3 ?
C37 C36 C38 . . 113.5(4) ?
C37 C36 C35 . . 113.1(4) ?
C38 C36 C35 . . 110.1(4) ?
C37 C36 H36 . . 106.5 ?
C38 C36 H36 . . 106.5 ?
C35 C36 H36 . . 106.5 ?
C36 C37 H37A . . 109.5 ?
C36 C37 H37B . . 109.5 ?
H37A C37 H37B . . 109.5 ?
C36 C37 H37C . . 109.5 ?
H37A C37 H37C . . 109.5 ?
H37B C37 H37C . . 109.5 ?
C39 C38 C36 . . 114.0(5) ?
C39 C38 H38A . . 108.7 ?
C36 C38 H38A . . 108.7 ?
C39 C38 H38B . . 108.7 ?
C36 C38 H38B . . 108.7 ?
H38A C38 H38B . . 107.6 ?
C38 C39 H39A . . 109.5 ?
C38 C39 H39B . . 109.5 ?
H39A C39 H39B . . 109.5 ?
C38 C39 H39C . . 109.5 ?
H39A C39 H39C . . 109.5 ?
H39B C39 H39C . . 109.5 ?
N7 C41 C42 . . 112.7(4) ?
N7 C41 C46 . . 112.4(3) ?
C42 C41 C46 . . 111.9(4) ?
N7 C41 H41 . . 106.4 ?
C42 C41 H41 . . 106.4 ?
C46 C41 H41 . . 106.4 ?
C44 C42 C41 . . 111.7(3) ?
C44 C42 C43 . . 111.4(4) ?
C41 C42 C43 . . 111.1(4) ?
C44 C42 H42 . . 107.4 ?
C41 C42 H42 . . 107.4 ?
C43 C42 H42 . . 107.4 ?
C42 C43 H43A . . 109.5 ?
C42 C43 H43B . . 109.5 ?
H43A C43 H43B . . 109.5 ?
C42 C43 H43C . . 109.5 ?
H43A C43 H43C . . 109.5 ?
H43B C43 H43C . . 109.5 ?
C42 C44 C45 . . 114.1(4) ?
C42 C44 H44A . . 108.7 ?
C45 C44 H44A . . 108.7 ?
C42 C44 H44B . . 108.7 ?
C45 C44 H44B . . 108.7 ?
H44A C44 H44B . . 107.6 ?
C44 C45 H45A . . 109.5 ?
C44 C45 H45B . . 109.5 ?
H45A C45 H45B . . 109.5 ?
C44 C45 H45C . . 109.5 ?
H45A C45 H45C . . 109.5 ?
H45B C45 H45C . . 109.5 ?
O7 C46 N8 . . 121.9(4) ?
O7 C46 C41 . . 121.4(4) ?
N8 C46 C41 . . 116.7(4) ?
N8 C47 C48 . . 115.2(4) ?
N8 C47 C52 . . 110.8(3) ?
C48 C47 C52 . . 112.9(4) ?
N8 C47 H47 . . 105.7 ?
C48 C47 H47 . . 105.7 ?
C52 C47 H47 . . 105.7 ?
C49 C48 C47 . . 114.6(4) ?
C49 C48 H48A . . 108.6 ?
C47 C48 H48A . . 108.6 ?
C49 C48 H48B . . 108.6 ?
C47 C48 H48B . . 108.6 ?
H48A C48 H48B . . 107.6 ?
C48 C49 C50 . . 111.6(4) ?
C48 C49 C51 . . 109.6(4) ?
C50 C49 C51 . . 110.5(4) ?
C48 C49 H49 . . 108.4 ?
C50 C49 H49 . . 108.4 ?
C51 C49 H49 . . 108.4 ?
C49 C50 H50A . . 109.5 ?
C49 C50 H50B . . 109.5 ?
H50A C50 H50B . . 109.5 ?
C49 C50 H50C . . 109.5 ?
H50A C50 H50C . . 109.5 ?
H50B C50 H50C . . 109.5 ?
C49 C51 H51A . . 109.5 ?
C49 C51 H51B . . 109.5 ?
H51A C51 H51B . . 109.5 ?
C49 C51 H51C . . 109.5 ?
H51A C51 H51C . . 109.5 ?
H51B C51 H51C . . 109.5 ?
O8 C52 N9 . . 123.2(5) ?
O8 C52 C47 . . 121.8(4) ?
N9 C52 C47 . . 114.9(4) ?
N9 C53 C57 . . 106.7(3) ?
N9 C53 C54 . . 113.3(3) ?
C57 C53 C54 . . 113.0(4) ?
N9 C53 H53 . . 107.9 ?
C57 C53 H53 . . 107.9 ?
C54 C53 H53 . . 107.9 ?
C56 C54 C53 . . 110.0(4) ?
C56 C54 C55 . . 109.5(4) ?
C53 C54 C55 . . 110.4(4) ?
C56 C54 H54 . . 108.9 ?
C53 C54 H54 . . 108.9 ?
C55 C54 H54 . . 108.9 ?
C54 C55 H55A . . 109.5 ?
C54 C55 H55B . . 109.5 ?
H55A C55 H55B . . 109.5 ?
C54 C55 H55C . . 109.5 ?
H55A C55 H55C . . 109.5 ?
H55B C55 H55C . . 109.5 ?
C54 C56 H56A . . 109.5 ?
C54 C56 H56B . . 109.5 ?
H56A C56 H56B . . 109.5 ?
C54 C56 H56C . . 109.5 ?
H56A C56 H56C . . 109.5 ?
H56B C56 H56C . . 109.5 ?
O9 C57 N1 . . 120.9(4) ?
O9 C57 C53 . . 122.4(4) ?
N1 C57 C53 . . 116.7(4) ?
C58 O10 H10 . . 109.5 ?
O10 C58 H58A . . 109.5 ?
O10 C58 H58B . . 109.5 ?
H58A C58 H58B . . 109.5 ?
O10 C58 H58C . . 109.5 ?
H58A C58 H58C . . 109.5 ?
H58B C58 H58C . . 109.5 ?

loop_
_geom_bond_atom_site_label_1
_geom_bond_atom_site_label_2
_geom_bond_site_symmetry_2
_geom_bond_distance
_geom_bond_publ_flag
O1 C5 . 1.221(5) ?
O2 C10 . 1.228(5) ?
O3 C19 . 1.233(5) ?
O4 C28 . 1.227(5) ?
O5 C34 . 1.233(5) ?
O6 C40 . 1.228(5) ?
O7 C46 . 1.227(5) ?
O8 C52 . 1.225(6) ?
O9 C57 . 1.246(5) ?
N1 C57 . 1.337(5) ?
N1 C4 . 1.465(5) ?
N1 C1 . 1.470(5) ?
N2 C5 . 1.355(6) ?
N2 C6 . 1.465(5) ?
N2 C9 . 1.482(5) ?
N3 C10 . 1.346(5) ?
N3 C11 . 1.457(6) ?
N3 H3 . 0.8800 ?
N4 C19 . 1.337(6) ?
N4 C20 . 1.464(5) ?
N4 H4 . 0.8800 ?
N5 C28 . 1.349(5) ?
N5 C29 . 1.458(5) ?
N5 H5 . 0.8800 ?
N6 C34 . 1.346(5) ?
N6 C35 . 1.470(5) ?
N6 H6 . 0.8800 ?
N7 C40 . 1.346(6) ?
N7 C41 . 1.460(6) ?
N7 H7 . 0.8800 ?
N8 C46 . 1.348(5) ?
N8 C47 . 1.459(5) ?
N8 H8 . 0.8800 ?
N9 C52 . 1.350(6) ?
N9 C53 . 1.458(5) ?
N9 H9 . 0.8800 ?
C1 C5 . 1.527(6) ?
C1 C2 . 1.537(6) ?
C1 H1 . 1.0000 ?
C2 C3 . 1.524(7) ?
C2 H2A . 0.9900 ?
C2 H2B . 0.9900 ?
C3 C4 . 1.517(6) ?
C3 H3A . 0.9900 ?
C3 H3B . 0.9900 ?
C4 H4A . 0.9900 ?
C4 H4B . 0.9900 ?
C6 C10 . 1.525(6) ?
C6 C7 . 1.539(6) ?
C6 H6A . 1.0000 ?
C7 C8 . 1.519(6) ?
C7 H7A . 0.9900 ?
C7 H7B . 0.9900 ?
C8 C9 . 1.513(7) ?
C8 H8A . 0.9900 ?
C8 H8B . 0.9900 ?
C9 H9A . 0.9900 ?
C9 H9B . 0.9900 ?
C11 C19 . 1.530(6) ?
C11 C12 . 1.534(6) ?
C11 H11 . 1.0000 ?
C12 C13 . 1.510(6) ?
C12 H12A . 0.9900 ?
C12 H12B . 0.9900 ?
C13 C18 . 1.376(7) ?
C13 C14 . 1.388(7) ?
C14 C15 . 1.397(7) ?
C14 H14 . 0.9500 ?
C15 C16 . 1.369(8) ?
C15 H15 . 0.9500 ?
C16 C17 . 1.374(8) ?
C16 H16 . 0.9500 ?
C17 C18 . 1.386(7) ?
C17 H17 . 0.9500 ?
C18 H18 . 0.9500 ?
C20 C21 . 1.521(6) ?
C20 C28 . 1.530(6) ?
C20 H20 . 1.0000 ?
C21 C22 . 1.514(6) ?
C21 H21A . 0.9900 ?
C21 H21B . 0.9900 ?
C22 C23 . 1.383(6) ?
C22 C27 . 1.388(6) ?
C40 C35 . 1.525(7) ?
C23 C24 . 1.389(7) ?
C23 H23 . 0.9500 ?
C24 C25 . 1.372(8) ?
C24 H24 . 0.9500 ?
C25 C26 . 1.381(7) ?
C25 H25 . 0.9500 ?
C26 C27 . 1.380(6) ?
C26 H26 . 0.9500 ?
C27 H27 . 0.9500 ?
C29 C34 . 1.526(6) ?
C29 C30 . 1.528(6) ?
C29 H29 . 1.0000 ?
C30 C31 . 1.531(6) ?
C30 H30A . 0.9900 ?
C30 H30B . 0.9900 ?
C31 C32 . 1.512(6) ?
C31 C33 . 1.520(7) ?
C31 H31 . 1.0000 ?
C32 H32A . 0.9800 ?
C32 H32B . 0.9800 ?
C32 H32C . 0.9800 ?
C33 H33A . 0.9800 ?
C33 H33B . 0.9800 ?
C33 H33C . 0.9800 ?
C35 C36 . 1.546(6) ?
C35 H35 . 1.0000 ?
C36 C37 . 1.520(6) ?
C36 C38 . 1.543(6) ?
C36 H36 . 1.0000 ?
C37 H37A . 0.9800 ?
C37 H37B . 0.9800 ?
C37 H37C . 0.9800 ?
C38 C39 . 1.502(8) ?
C38 H38A . 0.9900 ?
C38 H38B . 0.9900 ?
C39 H39A . 0.9800 ?
C39 H39B . 0.9800 ?
C39 H39C . 0.9800 ?
C41 C42 . 1.527(6) ?
C41 C46 . 1.529(6) ?
C41 H41 . 1.0000 ?
C42 C44 . 1.526(6) ?
C42 C43 . 1.535(6) ?
C42 H42 . 1.0000 ?
C43 H43A . 0.9800 ?
C43 H43B . 0.9800 ?
C43 H43C . 0.9800 ?
C44 C45 . 1.527(6) ?
C44 H44A . 0.9900 ?
C44 H44B . 0.9900 ?
C45 H45A . 0.9800 ?
C45 H45B . 0.9800 ?
C45 H45C . 0.9800 ?
C47 C48 . 1.533(6) ?
C47 C52 . 1.544(6) ?
C47 H47 . 1.0000 ?
C48 C49 . 1.523(6) ?
C48 H48A . 0.9900 ?
C48 H48B . 0.9900 ?
C49 C50 . 1.533(7) ?
C49 C51 . 1.535(7) ?
C49 H49 . 1.0000 ?
C50 H50A . 0.9800 ?
C50 H50B . 0.9800 ?
C50 H50C . 0.9800 ?
C51 H51A . 0.9800 ?
C51 H51B . 0.9800 ?
C51 H51C . 0.9800 ?
C53 C57 . 1.523(6) ?
C53 C54 . 1.537(6) ?
C53 H53 . 1.0000 ?
C54 C56 . 1.531(6) ?
C54 C55 . 1.537(6) ?
C54 H54 . 1.0000 ?
C55 H55A . 0.9800 ?
C55 H55B . 0.9800 ?
C55 H55C . 0.9800 ?
C56 H56A . 0.9800 ?
C56 H56B . 0.9800 ?
C56 H56C . 0.9800 ?
O10 C58 . 1.414(6) ?
O10 H10 . 0.8400 ?
C58 H58A . 0.9800 ?
C58 H58B . 0.9800 ?
C58 H58C . 0.9800 ?

loop_
_geom_hbond_atom_site_label_D
_geom_hbond_atom_site_label_H
_geom_hbond_atom_site_label_A
_geom_hbond_site_symmetry_A
_geom_hbond_distance_DH
_geom_hbond_distance_HA
_geom_hbond_distance_DA
_geom_hbond_angle_DHA
N3 H3 O10 . 0.88 2.09 2.912(5) 154.4
N4 H4 O10 . 0.88 2.28 3.139(5) 165.8
N4 H4 O9 . 0.88 2.51 3.103(5) 125.0
N5 H5 O3 . 0.88 2.18 2.935(5) 143.2
N6 H6 O8 1_655 0.88 2.49 3.208(5) 138.9
N7 H7 O4 . 0.88 2.50 3.266(5) 145.2
N8 H8 O5 . 0.88 2.11 2.971(5) 164.5
N9 H9 O4 . 0.88 2.13 2.975(5) 160.7
O10 H10 O9 . 0.84 1.91 2.698(4) 155.9

loop_
_geom_torsion_atom_site_label_1
_geom_torsion_atom_site_label_2
_geom_torsion_atom_site_label_3
_geom_torsion_atom_site_label_4
_geom_torsion_site_symmetry_1
_geom_torsion_site_symmetry_2
_geom_torsion_site_symmetry_3
_geom_torsion_site_symmetry_4
_geom_torsion
_geom_torsion_publ_flag
C57 N1 C1 C5 . . . . -66.9(5) ?
C4 N1 C1 C5 . . . . 109.6(4) ?
C57 N1 C1 C2 . . . . 174.6(4) ?
C4 N1 C1 C2 . . . . -8.9(5) ?
N1 C1 C2 C3 . . . . 29.3(4) ?
C5 C1 C2 C3 . . . . -89.1(5) ?
C1 C2 C3 C4 . . . . -38.9(5) ?
C57 N1 C4 C3 . . . . 161.1(4) ?
C1 N1 C4 C3 . . . . -15.1(5) ?
C2 C3 C4 N1 . . . . 32.7(5) ?
C6 N2 C5 O1 . . . . -170.5(4) ?
C9 N2 C5 O1 . . . . -7.6(7) ?
C6 N2 C5 C1 . . . . 8.1(6) ?
C9 N2 C5 C1 . . . . 170.9(4) ?
N1 C1 C5 O1 . . . . -16.6(6) ?
C2 C1 C5 O1 . . . . 96.5(5) ?
N1 C1 C5 N2 . . . . 164.8(4) ?
C2 C1 C5 N2 . . . . -82.1(5) ?
C5 N2 C6 C10 . . . . -91.5(5) ?
C9 N2 C6 C10 . . . . 104.6(4) ?
C5 N2 C6 C7 . . . . 148.0(4) ?
C9 N2 C6 C7 . . . . -15.9(5) ?
N2 C6 C7 C8 . . . . 32.5(5) ?
C10 C6 C7 C8 . . . . -91.4(5) ?
C6 C7 C8 C9 . . . . -37.8(5) ?
C5 N2 C9 C8 . . . . -172.7(4) ?
C6 N2 C9 C8 . . . . -7.3(5) ?
C7 C8 C9 N2 . . . . 28.0(5) ?
C11 N3 C10 O2 . . . . 2.7(7) ?
C11 N3 C10 C6 . . . . -176.8(4) ?
N2 C6 C10 O2 . . . . 172.7(4) ?
C7 C6 C10 O2 . . . . -71.0(5) ?
N2 C6 C10 N3 . . . . -7.7(6) ?
C7 C6 C10 N3 . . . . 108.6(4) ?
C10 N3 C11 C19 . . . . -103.2(5) ?
C10 N3 C11 C12 . . . . 130.5(4) ?
N3 C11 C12 C13 . . . . -60.8(5) ?
C19 C11 C12 C13 . . . . 172.1(4) ?
C11 C12 C13 C18 . . . . 109.8(5) ?
C11 C12 C13 C14 . . . . -70.3(6) ?
C18 C13 C14 C15 . . . . -1.6(7) ?
C12 C13 C14 C15 . . . . 178.5(4) ?
C13 C14 C15 C16 . . . . 1.7(7) ?
C14 C15 C16 C17 . . . . -1.3(8) ?
C15 C16 C17 C18 . . . . 1.0(8) ?
C14 C13 C18 C17 . . . . 1.3(7) ?
C12 C13 C18 C17 . . . . -178.9(5) ?
C16 C17 C18 C13 . . . . -1.0(8) ?
C20 N4 C19 O3 . . . . 1.1(7) ?
C20 N4 C19 C11 . . . . -177.2(4) ?
N3 C11 C19 O3 . . . . 134.6(4) ?
C12 C11 C19 O3 . . . . -99.1(5) ?
N3 C11 C19 N4 . . . . -47.0(5) ?
C12 C11 C19 N4 . . . . 79.3(5) ?
C19 N4 C20 C21 . . . . 151.1(4) ?
C19 N4 C20 C28 . . . . -84.4(5) ?
N4 C20 C21 C22 . . . . -76.0(5) ?
C28 C20 C21 C22 . . . . 159.6(4) ?
C20 C21 C22 C23 . . . . 106.8(5) ?
C20 C21 C22 C27 . . . . -73.3(5) ?
C41 N7 C40 O6 . . . . -4.6(6) ?
C41 N7 C40 C35 . . . . 178.5(3) ?
C27 C22 C23 C24 . . . . -0.6(7) ?
C21 C22 C23 C24 . . . . 179.3(4) ?
C22 C23 C24 C25 . . . . 0.8(8) ?
C23 C24 C25 C26 . . . . -0.4(8) ?
C24 C25 C26 C27 . . . . -0.2(8) ?
C25 C26 C27 C22 . . . . 0.4(8) ?
C23 C22 C27 C26 . . . . -0.1(7) ?
C21 C22 C27 C26 . . . . -179.9(4) ?
C29 N5 C28 O4 . . . . 3.8(6) ?
C29 N5 C28 C20 . . . . -179.0(3) ?
N4 C20 C28 O4 . . . . -118.6(4) ?
C21 C20 C28 O4 . . . . 6.1(6) ?
N4 C20 C28 N5 . . . . 64.3(5) ?
C21 C20 C28 N5 . . . . -171.0(4) ?
C28 N5 C29 C34 . . . . -62.7(5) ?
C28 N5 C29 C30 . . . . 173.4(4) ?
N5 C29 C30 C31 . . . . -56.4(5) ?
C34 C29 C30 C31 . . . . 178.7(4) ?
C29 C30 C31 C32 . . . . -175.6(4) ?
C29 C30 C31 C33 . . . . -52.4(5) ?
C35 N6 C34 O5 . . . . 3.3(7) ?
C35 N6 C34 C29 . . . . -177.3(4) ?
N5 C29 C34 O5 . . . . 145.4(4) ?
C30 C29 C34 O5 . . . . -90.4(5) ?
N5 C29 C34 N6 . . . . -33.9(6) ?
C30 C29 C34 N6 . . . . 90.3(4) ?
C34 N6 C35 C40 . . . . -57.2(5) ?
C34 N6 C35 C36 . . . . 177.2(4) ?
O6 C40 C35 N6 . . . . 152.2(4) ?
N7 C40 C35 N6 . . . . -30.8(5) ?
O6 C40 C35 C36 . . . . -83.6(5) ?
N7 C40 C35 C36 . . . . 93.3(5) ?
N6 C35 C36 C37 . . . . 60.5(5) ?
C40 C35 C36 C37 . . . . -65.8(5) ?
N6 C35 C36 C38 . . . . -171.4(4) ?
C40 C35 C36 C38 . . . . 62.3(5) ?
C37 C36 C38 C39 . . . . -62.0(7) ?
C35 C36 C38 C39 . . . . 170.1(5) ?
C40 N7 C41 C42 . . . . 119.7(4) ?
C40 N7 C41 C46 . . . . -112.7(4) ?
N7 C41 C42 C44 . . . . 55.7(5) ?
C46 C41 C42 C44 . . . . -72.1(5) ?
N7 C41 C42 C43 . . . . -69.5(5) ?
C46 C41 C42 C43 . . . . 162.8(4) ?
C41 C42 C44 C45 . . . . 161.9(4) ?
C43 C42 C44 C45 . . . . -73.2(6) ?
C47 N8 C46 O7 . . . . -4.4(6) ?
C47 N8 C46 C41 . . . . 175.4(4) ?
N7 C41 C46 O7 . . . . -158.5(4) ?
C42 C41 C46 O7 . . . . -30.6(6) ?
N7 C41 C46 N8 . . . . 21.7(5) ?
C42 C41 C46 N8 . . . . 149.6(4) ?
C46 N8 C47 C48 . . . . -72.2(5) ?
C46 N8 C47 C52 . . . . 57.5(5) ?
N8 C47 C48 C49 . . . . -134.0(4) ?
C52 C47 C48 C49 . . . . 97.3(5) ?
C47 C48 C49 C50 . . . . 78.3(5) ?
C47 C48 C49 C51 . . . . -159.0(4) ?
C53 N9 C52 O8 . . . . -2.6(7) ?
C53 N9 C52 C47 . . . . 173.5(3) ?
N8 C47 C52 O8 . . . . -142.7(4) ?
C48 C47 C52 O8 . . . . -11.7(6) ?
N8 C47 C52 N9 . . . . 41.1(5) ?
C48 C47 C52 N9 . . . . 172.1(4) ?
C52 N9 C53 C57 . . . . -125.3(4) ?
C52 N9 C53 C54 . . . . 109.7(5) ?
N9 C53 C54 C56 . . . . -56.7(5) ?
C57 C53 C54 C56 . . . . -178.2(4) ?
N9 C53 C54 C55 . . . . -177.7(4) ?
C57 C53 C54 C55 . . . . 60.8(5) ?
C4 N1 C57 O9 . . . . -178.1(4) ?
C1 N1 C57 O9 . . . . -2.2(6) ?
C4 N1 C57 C53 . . . . 4.3(6) ?
C1 N1 C57 C53 . . . . -179.8(4) ?
N9 C53 C57 O9 . . . . -103.7(5) ?
C54 C53 C57 O9 . . . . 21.5(6) ?
N9 C53 C57 N1 . . . . 73.9(5) ?
C54 C53 C57 N1 . . . . -160.9(4) ?

loop_
_cod_related_entry_id
_cod_related_entry_database
_cod_related_entry_code
1 ChemSpider 30655843
